data_7014239
loop_
_publ_author_name
'Adams, Christopher J.'
'Bowen, Lucy E.'
'Humphrey, Mark G.'
'Morrall, Joseph P. L.'
'Samoc, Marek'
'Yellowlees, Lesley J.'

_publ_section_title
;
 Ruthenium bipyridyl compounds with two terminal alkynyl ligands.
;
_journal_issue 24
_journal_name_full 'Dalton transactions (Cambridge, England : 2003)'
_journal_page_first 4130
_journal_page_last 4138
_journal_paper_doi 10.1039/b411609g
_journal_year 2004
_chemical_formula_sum 'C83 H60 Br2 N4 O4 P2 Ru'
_chemical_formula_weight 1500.18
_chemical_name_systematic
;
?
;
_space_group_IT_number 2
_symmetry_cell_setting triclinic
_symmetry_space_group_name_Hall '-P 1'
_symmetry_space_group_name_H-M 'P -1'
_atom_sites_solution_hydrogens geom
_atom_sites_solution_primary direct
_atom_sites_solution_secondary difmap
_audit_creation_method SHELXL-97
_cell_angle_alpha 82.868(17)
_cell_angle_beta 84.101(16)
_cell_angle_gamma 64.082(15)
_cell_formula_units_Z 2
_cell_length_a 11.939(3)
_cell_length_b 13.588(2)
_cell_length_c 24.678(4)
_cell_measurement_temperature 173(2)
_cell_volume 3567.6(13)
_computing_cell_refinement 'Bruker SMART'
_computing_data_collection 'Bruker SMART'
_computing_data_reduction 'Bruker SAINT'
_computing_molecular_graphics 'Bruker SHELXTL'
_computing_publication_material 'Bruker SHELXTL'
_computing_structure_refinement 'SHELXL-97 (Sheldrick, 1997)'
_computing_structure_solution 'SHELXS-97 (Sheldrick, 1990)'
_diffrn_ambient_temperature 173(2)
_diffrn_measured_fraction_theta_full 0.986
_diffrn_measured_fraction_theta_max 0.986
_diffrn_measurement_device_type 'CCD area detector'
_diffrn_measurement_method 'omega scans with narrow frames'
_diffrn_radiation_monochromator graphite
_diffrn_radiation_source 'fine-focus sealed tube'
_diffrn_radiation_type MoK\a
_diffrn_radiation_wavelength 0.71073
_diffrn_reflns_av_R_equivalents 0.0607
_diffrn_reflns_av_sigmaI/netI 0.0926
_diffrn_reflns_limit_h_max 15
_diffrn_reflns_limit_h_min -15
_diffrn_reflns_limit_k_max 17
_diffrn_reflns_limit_k_min -17
_diffrn_reflns_limit_l_max 31
_diffrn_reflns_limit_l_min -32
_diffrn_reflns_number 44608
_diffrn_reflns_theta_full 27.48
_diffrn_reflns_theta_max 27.48
_diffrn_reflns_theta_min 1.99
_diffrn_standards_decay_% 0
_exptl_absorpt_coefficient_mu 1.439
_exptl_absorpt_correction_T_max 1
_exptl_absorpt_correction_T_min 0.768
_exptl_absorpt_correction_type multi-scan
_exptl_absorpt_process_details SADABS
_exptl_crystal_colour Red
_exptl_crystal_density_diffrn 1.397
_exptl_crystal_density_meas ?
_exptl_crystal_density_method .
_exptl_crystal_description Plate
_exptl_crystal_F_000 1524
_exptl_crystal_size_max 0.20
_exptl_crystal_size_mid 0.20
_exptl_crystal_size_min 0.02
_refine_diff_density_max 1.045
_refine_diff_density_min -0.694
_refine_diff_density_rms 0.092
_refine_ls_extinction_method none
_refine_ls_goodness_of_fit_ref 1.032
_refine_ls_hydrogen_treatment constr
_refine_ls_matrix_type full
_refine_ls_number_parameters 830
_refine_ls_number_reflns 16145
_refine_ls_number_restraints 1
_refine_ls_restrained_S_all 1.032
_refine_ls_R_factor_all 0.1084
_refine_ls_R_factor_gt 0.0503
_refine_ls_shift/su_max 0.002
_refine_ls_shift/su_mean 0.000
_refine_ls_structure_factor_coef Fsqd
_refine_ls_weighting_details 'calc w=1/[\s^2^(Fo^2^)+(0.0614P)^2^+0.0000P] where P=(Fo^2^+2Fc^2^)/3'
_refine_ls_weighting_scheme calc
_refine_ls_wR_factor_gt 0.1130
_refine_ls_wR_factor_ref 0.1338
_reflns_number_gt 9858
_reflns_number_total 16145
_reflns_threshold_expression >2sigma(I)
_cod_data_source_file b411609g.txt
_cod_data_source_block 3b
_cod_depositor_comments
;
The following automatic conversions were performed:
'_symmetry_cell_setting' value 'Triclinic' changed to 'triclinic'
according to '/home/saulius/struct/CIF-dictionaries/cif_core.dic'
dictionary named 'cif_core.dic' version 2.4.1 from 2010-06-29.

Automatic conversion script
Id: cif_fix_enum 1527 2010-12-29 10:47:43Z saulius 
;
_cod_original_cell_volume 3567.6(12)
_cod_original_sg_symbol_H-M P-1
_cod_database_code 7014239

loop_
_symmetry_equiv_pos_as_xyz
'x, y, z'
'-x, -y, -z'

loop_
_atom_site_label
_atom_site_type_symbol
_atom_site_fract_x
_atom_site_fract_y
_atom_site_fract_z
_atom_site_U_iso_or_equiv
_atom_site_adp_type
_atom_site_occupancy
_atom_site_symmetry_multiplicity
_atom_site_calc_flag
_atom_site_refinement_flags
_atom_site_disorder_assembly
_atom_site_disorder_group
Ru1 Ru -0.08116(3) 1.04923(2) -0.281145(12) 0.02148(9) Uani 1 1 d . . .
N1 N -0.1282(3) 1.2146(2) -0.26967(13) 0.0262(7) Uani 1 1 d . . .
C1 C -0.1311(4) 1.2532(3) -0.22139(16) 0.0348(10) Uani 1 1 d . . .
H1A H -0.1183 1.2046 -0.1890 0.042 Uiso 1 1 calc R . .
C2 C -0.1517(4) 1.3602(3) -0.21708(17) 0.0393(11) Uani 1 1 d . . .
H2A H -0.1519 1.3845 -0.1826 0.047 Uiso 1 1 calc R . .
C3 C -0.1719(4) 1.4303(3) -0.26348(18) 0.0355(10) Uani 1 1 d . . .
Br1 Br -0.19328(5) 1.57609(4) -0.25888(2) 0.05061(14) Uani 1 1 d . . .
C4 C -0.1718(3) 1.3953(3) -0.31364(16) 0.0289(9) Uani 1 1 d . . .
H4A H -0.1855 1.4441 -0.3460 0.035 Uiso 1 1 calc R . .
C5 C -0.1511(3) 1.2868(3) -0.31566(15) 0.0239(8) Uani 1 1 d . . .
C6 C -0.1474(3) 1.2391(3) -0.36643(15) 0.0247(8) Uani 1 1 d . . .
C7 C -0.1750(3) 1.2996(3) -0.41719(16) 0.0294(9) Uani 1 1 d . . .
H7A H -0.1995 1.3766 -0.4206 0.035 Uiso 1 1 calc R . .
C8 C -0.1659(3) 1.2454(3) -0.46241(15) 0.0300(9) Uani 1 1 d . . .
Br2 Br -0.20317(5) 1.32384(4) -0.531772(18) 0.05208(15) Uani 1 1 d . . .
C9 C -0.1300(3) 1.1336(3) -0.45705(16) 0.0320(9) Uani 1 1 d . . .
H9A H -0.1217 1.0954 -0.4880 0.038 Uiso 1 1 calc R . .
C10 C -0.1065(3) 1.0788(3) -0.40565(15) 0.0282(9) Uani 1 1 d . . .
H10A H -0.0826 1.0019 -0.4018 0.034 Uiso 1 1 calc R . .
N2 N -0.1158(3) 1.1292(2) -0.36079(12) 0.0222(7) Uani 1 1 d . . .
C11 C -0.0438(3) 0.9034(3) -0.30574(16) 0.0275(9) Uani 1 1 d . . .
C12 C -0.0265(4) 0.8188(3) -0.32429(17) 0.0321(9) Uani 1 1 d . . .
C13 C 0.0021(4) 0.7160(3) -0.34513(16) 0.0327(9) Uani 1 1 d . . .
C14 C -0.0760(4) 0.7067(4) -0.3805(2) 0.0469(12) Uani 1 1 d . . .
H14A H -0.1507 0.7691 -0.3901 0.056 Uiso 1 1 calc R . .
C15 C -0.0467(4) 0.6084(4) -0.4020(2) 0.0513(13) Uani 1 1 d . . .
H15A H -0.1002 0.6029 -0.4262 0.062 Uiso 1 1 calc R . .
C16 C 0.0614(4) 0.5189(3) -0.38745(19) 0.0410(11) Uani 1 1 d . . .
C17 C 0.1405(4) 0.5236(3) -0.35235(18) 0.0439(11) Uani 1 1 d . . .
H17A H 0.2144 0.4604 -0.3426 0.053 Uiso 1 1 calc R . .
C18 C 0.1103(4) 0.6215(3) -0.33166(18) 0.0423(11) Uani 1 1 d . . .
H18A H 0.1646 0.6255 -0.3073 0.051 Uiso 1 1 calc R . .
N3 N 0.0953(4) 0.4146(3) -0.41037(17) 0.0538(11) Uani 1 1 d . . .
O1 O 0.0161(4) 0.4063(3) -0.43563(19) 0.0828(13) Uani 1 1 d . . .
O2 O 0.2015(4) 0.3405(3) -0.40439(15) 0.0654(10) Uani 1 1 d . . .
C19 C -0.0488(3) 0.9931(3) -0.20349(15) 0.0252(8) Uani 1 1 d . . .
C20 C -0.0266(4) 0.9625(3) -0.15557(17) 0.0311(9) Uani 1 1 d . . .
C21 C 0.0048(4) 0.9223(3) -0.10071(16) 0.0320(9) Uani 1 1 d . . .
C22 C -0.0693(4) 0.8866(5) -0.06479(19) 0.0555(14) Uani 1 1 d . . .
H22A H -0.1437 0.8899 -0.0771 0.067 Uiso 1 1 calc R . .
C23 C -0.0387(5) 0.8466(5) -0.0117(2) 0.0632(15) Uani 1 1 d . . .
H23A H -0.0914 0.8231 0.0124 0.076 Uiso 1 1 calc R . .
C24 C 0.0695(5) 0.8410(4) 0.00588(18) 0.0511(13) Uani 1 1 d . . .
C25 C 0.1453(5) 0.8759(5) -0.0279(2) 0.0600(14) Uani 1 1 d . . .
H25A H 0.2188 0.8733 -0.0149 0.072 Uiso 1 1 calc R . .
C26 C 0.1144(4) 0.9144(4) -0.0807(2) 0.0543(13) Uani 1 1 d . . .
H26A H 0.1687 0.9366 -0.1045 0.065 Uiso 1 1 calc R . .
N4 N 0.1016(5) 0.7998(4) 0.06247(19) 0.0731(15) Uani 1 1 d . . .
O3 O 0.1935(4) 0.8027(4) 0.07848(15) 0.0921(15) Uani 1 1 d . . .
O4 O 0.0352(5) 0.7649(5) 0.09155(17) 0.1122(19) Uani 1 1 d . . .
P1 P -0.28715(9) 1.07070(8) -0.26230(4) 0.0246(2) Uani 1 1 d . . .
C1A C -0.3717(3) 1.0780(3) -0.32186(15) 0.0269(9) Uani 1 1 d . . .
C1B C -0.3949(3) 1.1627(4) -0.36357(16) 0.0337(10) Uani 1 1 d . . .
H1BA H -0.3652 1.2163 -0.3609 0.040 Uiso 1 1 calc R . .
C1C C -0.4595(4) 1.1714(4) -0.40847(18) 0.0437(12) Uani 1 1 d . . .
H1CA H -0.4752 1.2308 -0.4359 0.052 Uiso 1 1 calc R . .
C1D C -0.5014(4) 1.0919(5) -0.41312(19) 0.0500(13) Uani 1 1 d . . .
H1DA H -0.5475 1.0977 -0.4435 0.060 Uiso 1 1 calc R . .
C1E C -0.4764(4) 1.0061(4) -0.37414(19) 0.0445(12) Uani 1 1 d . . .
H1EA H -0.5029 0.9510 -0.3781 0.053 Uiso 1 1 calc R . .
C1F C -0.4120(4) 0.9980(4) -0.32833(17) 0.0364(10) Uani 1 1 d . . .
H1FA H -0.3956 0.9378 -0.3014 0.044 Uiso 1 1 calc R . .
C1G C -0.3874(3) 1.1978(3) -0.22955(16) 0.0313(9) Uani 1 1 d . . .
C1H C -0.3631(4) 1.2003(4) -0.17556(18) 0.0496(13) Uani 1 1 d . . .
H1HA H -0.2977 1.1390 -0.1580 0.060 Uiso 1 1 calc R . .
C1I C -0.4349(5) 1.2928(4) -0.1476(2) 0.0570(14) Uani 1 1 d . . .
H1IA H -0.4195 1.2930 -0.1107 0.068 Uiso 1 1 calc R . .
C1J C -0.5274(4) 1.3835(4) -0.1726(2) 0.0496(12) Uani 1 1 d . . .
H1JA H -0.5767 1.4459 -0.1531 0.060 Uiso 1 1 calc R . .
C1K C -0.5474(5) 1.3822(4) -0.2262(2) 0.0552(14) Uani 1 1 d . . .
H1KA H -0.6091 1.4454 -0.2445 0.066 Uiso 1 1 calc R . .
C1L C -0.4789(4) 1.2902(3) -0.25388(18) 0.0401(11) Uani 1 1 d . . .
H1LA H -0.4955 1.2908 -0.2908 0.048 Uiso 1 1 calc R . .
C1M C -0.3168(4) 0.9695(3) -0.21411(16) 0.0306(9) Uani 1 1 d . . .
C1N C -0.2231(4) 0.8673(3) -0.19856(16) 0.0326(9) Uani 1 1 d . . .
H1NA H -0.1408 0.8468 -0.2142 0.039 Uiso 1 1 calc R . .
C1O C -0.2485(4) 0.7949(4) -0.16040(19) 0.0466(12) Uani 1 1 d . . .
H1OA H -0.1832 0.7254 -0.1499 0.056 Uiso 1 1 calc R . .
C1P C -0.3674(5) 0.8226(4) -0.1375(2) 0.0528(13) Uani 1 1 d . . .
H1PA H -0.3842 0.7733 -0.1108 0.063 Uiso 1 1 calc R . .
C1Q C -0.4622(5) 0.9232(4) -0.1538(2) 0.0544(13) Uani 1 1 d . . .
H1QA H -0.5449 0.9421 -0.1388 0.065 Uiso 1 1 calc R . .
C1R C -0.4379(4) 0.9961(4) -0.19150(18) 0.0426(11) Uani 1 1 d . . .
H1RA H -0.5039 1.0649 -0.2023 0.051 Uiso 1 1 calc R . .
P2 P 0.13245(9) 1.00997(8) -0.29347(4) 0.0230(2) Uani 1 1 d . . .
C2A C 0.1774(3) 1.1056(3) -0.26483(16) 0.0271(9) Uani 1 1 d . . .
C2B C 0.1557(4) 1.1136(4) -0.20933(18) 0.0455(12) Uani 1 1 d . . .
H2BA H 0.1159 1.0730 -0.1885 0.055 Uiso 1 1 calc R . .
C2C C 0.1908(4) 1.1799(5) -0.1831(2) 0.0569(14) Uani 1 1 d . . .
H2CA H 0.1769 1.1832 -0.1447 0.068 Uiso 1 1 calc R . .
C2D C 0.2458(5) 1.2406(4) -0.2134(2) 0.0534(13) Uani 1 1 d . . .
H2DA H 0.2688 1.2870 -0.1960 0.064 Uiso 1 1 calc R . .
C2E C 0.2675(4) 1.2342(4) -0.2690(2) 0.0479(12) Uani 1 1 d . . .
H2EA H 0.3055 1.2763 -0.2899 0.057 Uiso 1 1 calc R . .
C2F C 0.2344(4) 1.1668(3) -0.29447(17) 0.0349(10) Uani 1 1 d . . .
H2FA H 0.2508 1.1621 -0.3328 0.042 Uiso 1 1 calc R . .
C2G C 0.2489(3) 0.8792(3) -0.26304(15) 0.0269(9) Uani 1 1 d . . .
C2H C 0.3705(4) 0.8671(4) -0.25898(17) 0.0375(10) Uani 1 1 d . . .
H2HA H 0.3910 0.9266 -0.2712 0.045 Uiso 1 1 calc R . .
C2I C 0.4605(4) 0.7692(4) -0.23727(18) 0.0426(11) Uani 1 1 d . . .
H2IA H 0.5429 0.7615 -0.2347 0.051 Uiso 1 1 calc R . .
C2J C 0.4317(4) 0.6826(4) -0.21930(18) 0.0437(11) Uani 1 1 d . . .
H2JA H 0.4943 0.6150 -0.2049 0.052 Uiso 1 1 calc R . .
C2K C 0.3123(4) 0.6941(3) -0.22229(19) 0.0432(11) Uani 1 1 d . . .
H2KA H 0.2924 0.6344 -0.2096 0.052 Uiso 1 1 calc R . .
C2L C 0.2206(4) 0.7923(3) -0.24367(17) 0.0352(10) Uani 1 1 d . . .
H2LA H 0.1379 0.7999 -0.2450 0.042 Uiso 1 1 calc R . .
C2M C 0.1889(3) 1.0095(3) -0.36551(15) 0.0256(8) Uani 1 1 d . . .
C2N C 0.1497(3) 1.1082(3) -0.39910(16) 0.0286(9) Uani 1 1 d . . .
H2NA H 0.0978 1.1753 -0.3837 0.034 Uiso 1 1 calc R . .
C2O C 0.1850(3) 1.1098(4) -0.45435(16) 0.0327(9) Uani 1 1 d . . .
H2OA H 0.1581 1.1774 -0.4766 0.039 Uiso 1 1 calc R . .
C2P C 0.2603(4) 1.0115(4) -0.47679(17) 0.0380(10) Uani 1 1 d . . .
H2PA H 0.2852 1.0118 -0.5146 0.046 Uiso 1 1 calc R . .
C2Q C 0.2987(4) 0.9140(4) -0.44440(18) 0.0408(11) Uani 1 1 d . . .
H2QA H 0.3507 0.8472 -0.4600 0.049 Uiso 1 1 calc R . .
C2R C 0.2625(4) 0.9117(3) -0.38937(16) 0.0314(9) Uani 1 1 d . . .
H2RA H 0.2878 0.8434 -0.3677 0.038 Uiso 1 1 calc R . .
C201 C -0.3937(8) 1.7099(6) -0.3927(6) 0.140(5) Uani 1 1 d . . .
H20C H -0.3826 1.7547 -0.3691 0.168 Uiso 1 1 calc R . .
C202 C -0.3594(8) 1.7174(11) -0.4423(6) 0.169(7) Uani 1 1 d . . .
H20D H -0.3315 1.7721 -0.4553 0.203 Uiso 1 1 calc R . .
C203 C -0.3613(8) 1.6469(13) -0.4789(3) 0.182(8) Uani 1 1 d . . .
H20A H -0.3289 1.6469 -0.5157 0.219 Uiso 1 1 calc R . .
C204 C -0.4176(6) 1.5730(6) -0.4553(3) 0.088(2) Uani 1 1 d . . .
H20B H -0.4251 1.5238 -0.4774 0.105 Uiso 1 1 calc R . .
C205 C -0.4583(5) 1.5753(5) -0.4026(3) 0.0657(16) Uani 1 1 d . . .
C206 C -0.4440(6) 1.6442(6) -0.3714(3) 0.086(2) Uani 1 1 d . . .
H20E H -0.4706 1.6448 -0.3338 0.104 Uiso 1 1 calc R . .
C207 C -0.5142(7) 1.5003(7) -0.3775(4) 0.169(5) Uani 1 1 d . . .
H20F H -0.5372 1.5126 -0.3388 0.254 Uiso 1 1 calc R . .
H20G H -0.4534 1.4239 -0.3806 0.254 Uiso 1 1 calc R . .
H20H H -0.5888 1.5151 -0.3965 0.254 Uiso 1 1 calc R . .
C101 C 0.0825(6) 1.5788(6) -0.1516(3) 0.143(4) Uani 1 1 d G . .
H10B H 0.0587 1.6194 -0.1860 0.172 Uiso 1 1 calc R . .
C102 C 0.0693(5) 1.4817(7) -0.1388(3) 0.126(3) Uani 1 1 d G . .
H10C H 0.0366 1.4559 -0.1645 0.151 Uiso 1 1 calc R . .
C103 C 0.1041(6) 1.4222(5) -0.0884(3) 0.156(4) Uani 1 1 d G . .
H10D H 0.0952 1.3559 -0.0797 0.188 Uiso 1 1 calc R . .
C104 C 0.1521(6) 1.4599(6) -0.0509(3) 0.133(4) Uani 1 1 d G . .
C105 C 0.1652(6) 1.5570(7) -0.0636(4) 0.191(7) Uani 1 1 d G . .
H10E H 0.1980 1.5827 -0.0379 0.230 Uiso 1 1 calc R . .
C106 C 0.1304(6) 1.6164(5) -0.1140(4) 0.190(7) Uani 1 1 d G . .
H10F H 0.1394 1.6828 -0.1227 0.227 Uiso 1 1 calc R . .
C107 C 0.1935(12) 1.3933(11) 0.0043(5) 0.230(7) Uani 1 1 d . . .
H10G H 0.2245 1.4317 0.0256 0.345 Uiso 1 1 calc R . .
H10H H 0.2601 1.3205 -0.0020 0.345 Uiso 1 1 calc R . .
H10I H 0.1225 1.3853 0.0245 0.345 Uiso 1 1 calc R . .
C301 C -0.5565(11) 0.9255(10) 0.0210(5) 0.161(4) Uiso 1 1 d D . .
C302 C -0.4375(12) 0.9088(11) 0.0392(5) 0.174(4) Uiso 1 1 d D . .
C304 C -0.3986(17) 0.8319(17) 0.0675(8) 0.128(6) Uiso 0.50 1 d P . .
C303 C -0.3933(9) 0.9871(9) 0.0134(4) 0.135(3) Uiso 1 1 d D . .
C401 C 0.4092(13) 0.5744(13) 0.0219(7) 0.078(4) Uiso 0.50 1 d P . .
C402 C 0.5507(13) 0.5636(12) -0.0770(5) 0.179(5) Uiso 1 1 d . . .
C403 C 0.4675(15) 0.6344(13) -0.0562(7) 0.097(4) Uiso 0.50 1 d P . .
C404 C 0.5044(19) 0.4819(18) 0.0184(6) 0.111(6) Uiso 0.50 1 d P . .
C405 C 0.6212(17) 0.4698(17) -0.0666(8) 0.124(6) Uiso 0.50 1 d P . .
C406 C 0.4332(17) 0.6071(15) -0.0037(9) 0.107(6) Uiso 0.50 1 d P . .

loop_
_atom_site_aniso_label
_atom_site_aniso_U_11
_atom_site_aniso_U_22
_atom_site_aniso_U_33
_atom_site_aniso_U_23
_atom_site_aniso_U_13
_atom_site_aniso_U_12
Ru1 0.02263(16) 0.02062(16) 0.02113(17) -0.00180(12) -0.00334(12) -0.00881(13)
N1 0.0253(17) 0.0257(17) 0.0271(18) -0.0011(14) -0.0043(14) -0.0101(15)
C1 0.052(3) 0.031(2) 0.023(2) -0.0040(18) -0.0064(19) -0.018(2)
C2 0.053(3) 0.033(2) 0.030(2) -0.008(2) -0.007(2) -0.015(2)
C3 0.035(2) 0.026(2) 0.044(3) -0.007(2) -0.005(2) -0.011(2)
Br1 0.0640(3) 0.0256(2) 0.0624(3) -0.0097(2) -0.0090(3) -0.0167(2)
C4 0.028(2) 0.026(2) 0.030(2) -0.0011(17) -0.0048(17) -0.0088(18)
C5 0.0206(19) 0.023(2) 0.026(2) 0.0012(16) -0.0055(15) -0.0078(17)
C6 0.0189(18) 0.031(2) 0.025(2) -0.0019(17) -0.0020(15) -0.0112(17)
C7 0.028(2) 0.031(2) 0.029(2) 0.0056(18) -0.0055(17) -0.0130(19)
C8 0.031(2) 0.039(2) 0.021(2) 0.0063(18) -0.0054(17) -0.018(2)
Br2 0.0725(3) 0.0595(3) 0.0247(2) 0.0107(2) -0.0100(2) -0.0310(3)
C9 0.035(2) 0.042(3) 0.023(2) -0.0057(19) -0.0056(17) -0.019(2)
C10 0.027(2) 0.032(2) 0.029(2) -0.0068(18) -0.0012(17) -0.0154(18)
N2 0.0231(16) 0.0239(17) 0.0201(16) 0.0002(13) -0.0057(13) -0.0100(14)
C11 0.025(2) 0.029(2) 0.028(2) -0.0009(18) -0.0051(16) -0.0116(18)
C12 0.030(2) 0.029(2) 0.038(2) -0.0033(19) -0.0040(18) -0.0126(19)
C13 0.038(2) 0.028(2) 0.034(2) -0.0035(18) 0.0025(19) -0.016(2)
C14 0.036(2) 0.039(3) 0.071(3) -0.021(2) -0.003(2) -0.016(2)
C15 0.047(3) 0.047(3) 0.070(4) -0.025(3) 0.003(2) -0.026(3)
C16 0.048(3) 0.023(2) 0.053(3) -0.012(2) 0.016(2) -0.017(2)
C17 0.056(3) 0.024(2) 0.041(3) 0.000(2) -0.003(2) -0.008(2)
C18 0.048(3) 0.031(2) 0.041(3) -0.001(2) -0.009(2) -0.010(2)
N3 0.071(3) 0.041(3) 0.058(3) -0.016(2) 0.024(2) -0.034(3)
O1 0.078(3) 0.064(3) 0.131(4) -0.052(3) 0.015(3) -0.046(2)
O2 0.085(3) 0.0303(19) 0.068(3) -0.0142(18) 0.015(2) -0.014(2)
C19 0.025(2) 0.023(2) 0.028(2) -0.0031(17) 0.0004(17) -0.0113(17)
C20 0.031(2) 0.029(2) 0.033(2) 0.0027(18) -0.0048(18) -0.0131(19)
C21 0.030(2) 0.031(2) 0.029(2) 0.0017(18) -0.0032(18) -0.0089(19)
C22 0.049(3) 0.085(4) 0.036(3) 0.007(3) -0.010(2) -0.034(3)
C23 0.060(3) 0.090(4) 0.033(3) 0.015(3) -0.001(2) -0.032(3)
C24 0.055(3) 0.056(3) 0.026(3) -0.001(2) -0.012(2) -0.007(3)
C25 0.061(3) 0.072(4) 0.047(3) 0.009(3) -0.027(3) -0.028(3)
C26 0.050(3) 0.072(4) 0.048(3) 0.018(3) -0.017(2) -0.036(3)
N4 0.069(3) 0.085(4) 0.038(3) 0.002(3) -0.018(3) -0.006(3)
O3 0.094(3) 0.102(4) 0.049(2) 0.000(2) -0.039(2) -0.008(3)
O4 0.114(4) 0.162(5) 0.040(3) 0.032(3) -0.008(2) -0.050(4)
P1 0.0235(5) 0.0243(5) 0.0256(5) -0.0014(4) -0.0023(4) -0.0100(4)
C1A 0.0178(18) 0.034(2) 0.027(2) -0.0054(18) -0.0019(16) -0.0083(17)
C1B 0.025(2) 0.045(3) 0.032(2) 0.000(2) -0.0019(17) -0.016(2)
C1C 0.030(2) 0.057(3) 0.036(3) 0.007(2) -0.0079(19) -0.013(2)
C1D 0.027(2) 0.082(4) 0.038(3) -0.020(3) -0.003(2) -0.016(3)
C1E 0.035(2) 0.062(3) 0.045(3) -0.025(3) 0.004(2) -0.025(2)
C1F 0.033(2) 0.040(3) 0.040(3) -0.010(2) 0.0002(19) -0.018(2)
C1G 0.029(2) 0.031(2) 0.035(2) -0.0064(19) 0.0022(18) -0.013(2)
C1H 0.053(3) 0.046(3) 0.036(3) -0.011(2) -0.007(2) -0.005(2)
C1I 0.062(3) 0.056(3) 0.044(3) -0.023(3) -0.001(3) -0.013(3)
C1J 0.046(3) 0.032(3) 0.065(4) -0.018(2) 0.005(2) -0.009(2)
C1K 0.061(3) 0.028(3) 0.062(4) -0.007(2) -0.012(3) -0.003(2)
C1L 0.045(3) 0.028(2) 0.044(3) -0.005(2) -0.012(2) -0.010(2)
C1M 0.031(2) 0.030(2) 0.032(2) 0.0019(18) -0.0041(17) -0.0143(19)
C1N 0.035(2) 0.034(2) 0.033(2) -0.0002(19) -0.0052(18) -0.020(2)
C1O 0.056(3) 0.038(3) 0.051(3) 0.011(2) -0.018(2) -0.026(2)
C1P 0.064(3) 0.055(3) 0.049(3) 0.010(3) -0.004(3) -0.038(3)
C1Q 0.050(3) 0.067(4) 0.052(3) 0.000(3) 0.010(2) -0.034(3)
C1R 0.035(2) 0.046(3) 0.045(3) 0.001(2) 0.002(2) -0.018(2)
P2 0.0235(5) 0.0227(5) 0.0242(5) -0.0019(4) -0.0036(4) -0.0108(4)
C2A 0.0231(19) 0.029(2) 0.030(2) -0.0064(17) -0.0047(16) -0.0100(18)
C2B 0.053(3) 0.063(3) 0.038(3) -0.015(2) 0.003(2) -0.039(3)
C2C 0.058(3) 0.083(4) 0.045(3) -0.031(3) 0.001(2) -0.039(3)
C2D 0.060(3) 0.050(3) 0.065(4) -0.018(3) -0.016(3) -0.032(3)
C2E 0.062(3) 0.041(3) 0.052(3) 0.003(2) -0.018(2) -0.031(3)
C2F 0.039(2) 0.037(2) 0.036(2) 0.0001(19) -0.0088(19) -0.023(2)
C2G 0.026(2) 0.023(2) 0.029(2) -0.0037(17) -0.0046(16) -0.0061(17)
C2H 0.030(2) 0.039(3) 0.043(3) 0.000(2) -0.0088(19) -0.014(2)
C2I 0.028(2) 0.046(3) 0.047(3) -0.009(2) -0.009(2) -0.007(2)
C2J 0.042(3) 0.031(2) 0.044(3) 0.002(2) -0.015(2) -0.001(2)
C2K 0.044(3) 0.025(2) 0.057(3) 0.005(2) -0.008(2) -0.013(2)
C2L 0.033(2) 0.028(2) 0.043(3) 0.0011(19) -0.0090(19) -0.011(2)
C2M 0.0213(19) 0.028(2) 0.031(2) -0.0036(17) -0.0057(16) -0.0122(17)
C2N 0.023(2) 0.031(2) 0.032(2) -0.0047(18) -0.0002(17) -0.0120(18)
C2O 0.030(2) 0.044(3) 0.028(2) 0.0000(19) -0.0007(17) -0.020(2)
C2P 0.039(2) 0.054(3) 0.028(2) -0.013(2) -0.0003(19) -0.024(2)
C2Q 0.037(2) 0.045(3) 0.037(3) -0.019(2) -0.005(2) -0.010(2)
C2R 0.034(2) 0.030(2) 0.031(2) -0.0068(18) -0.0070(18) -0.0117(19)
C201 0.102(7) 0.041(4) 0.285(15) 0.013(6) -0.111(9) -0.024(4)
C202 0.055(5) 0.201(13) 0.194(13) 0.158(12) -0.042(7) -0.039(7)
C203 0.047(5) 0.298(18) 0.048(5) 0.047(7) -0.001(4) 0.052(7)
C204 0.056(4) 0.110(6) 0.055(4) -0.036(4) -0.023(3) 0.014(4)
C205 0.044(3) 0.056(4) 0.075(4) 0.012(3) -0.021(3) -0.001(3)
C206 0.067(4) 0.083(5) 0.069(4) -0.038(4) -0.020(3) 0.016(4)
C207 0.096(6) 0.129(7) 0.262(12) 0.124(8) -0.070(7) -0.053(6)
C101 0.092(6) 0.090(7) 0.214(11) -0.055(7) 0.065(7) -0.013(5)
C102 0.087(6) 0.087(6) 0.188(11) -0.032(6) -0.030(6) -0.014(5)
C103 0.169(9) 0.080(6) 0.212(12) -0.033(7) -0.084(8) -0.025(6)
C104 0.116(7) 0.113(8) 0.172(10) -0.062(7) -0.032(6) -0.034(6)
C105 0.167(10) 0.200(14) 0.265(17) -0.155(13) 0.096(11) -0.121(11)
C106 0.175(11) 0.122(9) 0.284(18) -0.121(12) 0.142(12) -0.082(8)
C107 0.247(15) 0.209(14) 0.207(14) -0.054(11) -0.075(11) -0.050(12)

loop_
_atom_type_symbol
_atom_type_description
_atom_type_scat_dispersion_real
_atom_type_scat_dispersion_imag
_atom_type_scat_source
C C 0.0033 0.0016 'International Tables Vol C Tables 4.2.6.8 and 6.1.1.4'
H H 0.0000 0.0000 'International Tables Vol C Tables 4.2.6.8 and 6.1.1.4'
N N 0.0061 0.0033 'International Tables Vol C Tables 4.2.6.8 and 6.1.1.4'
O O 0.0106 0.0060 'International Tables Vol C Tables 4.2.6.8 and 6.1.1.4'
P P 0.1023 0.0942 'International Tables Vol C Tables 4.2.6.8 and 6.1.1.4'
Br Br -0.2901 2.4595 'International Tables Vol C Tables 4.2.6.8 and 6.1.1.4'
Ru Ru -1.2594 0.8363 'International Tables Vol C Tables 4.2.6.8 and 6.1.1.4'

loop_
_geom_angle_atom_site_label_1
_geom_angle_atom_site_label_2
_geom_angle_atom_site_label_3
_geom_angle
_geom_angle_site_symmetry_1
_geom_angle_site_symmetry_3
_geom_angle_publ_flag
C19 Ru1 C11 94.55(15) . . ?
C19 Ru1 N2 172.06(13) . . ?
C11 Ru1 N2 93.23(14) . . ?
C19 Ru1 N1 95.65(13) . . ?
C11 Ru1 N1 169.80(14) . . ?
N2 Ru1 N1 76.59(12) . . ?
C19 Ru1 P1 88.19(11) . . ?
C11 Ru1 P1 86.72(11) . . ?
N2 Ru1 P1 93.84(8) . . ?
N1 Ru1 P1 93.21(8) . . ?
C19 Ru1 P2 86.81(11) . . ?
C11 Ru1 P2 89.89(11) . . ?
N2 Ru1 P2 91.63(8) . . ?
N1 Ru1 P2 91.06(8) . . ?
P1 Ru1 P2 173.72(4) . . ?
C1 N1 C5 117.9(3) . . ?
C1 N1 Ru1 125.4(3) . . ?
C5 N1 Ru1 116.7(2) . . ?
N1 C1 C2 122.8(4) . . ?
C3 C2 C1 118.5(4) . . ?
C2 C3 C4 120.9(4) . . ?
C2 C3 Br1 119.2(3) . . ?
C4 C3 Br1 119.9(3) . . ?
C3 C4 C5 118.3(4) . . ?
N1 C5 C4 121.6(3) . . ?
N1 C5 C6 114.7(3) . . ?
C4 C5 C6 123.6(3) . . ?
N2 C6 C7 121.1(3) . . ?
N2 C6 C5 115.0(3) . . ?
C7 C6 C5 123.9(4) . . ?
C8 C7 C6 118.7(4) . . ?
C9 C8 C7 120.2(4) . . ?
C9 C8 Br2 119.6(3) . . ?
C7 C8 Br2 120.2(3) . . ?
C10 C9 C8 118.4(4) . . ?
N2 C10 C9 122.9(4) . . ?
C10 N2 C6 118.6(3) . . ?
C10 N2 Ru1 124.5(3) . . ?
C6 N2 Ru1 116.9(2) . . ?
C12 C11 Ru1 174.8(3) . . ?
C11 C12 C13 176.3(4) . . ?
C14 C13 C18 117.2(4) . . ?
C14 C13 C12 121.2(4) . . ?
C18 C13 C12 121.6(4) . . ?
C15 C14 C13 121.3(4) . . ?
C16 C15 C14 118.6(4) . . ?
C17 C16 C15 122.3(4) . . ?
C17 C16 N3 118.1(4) . . ?
C15 C16 N3 119.5(4) . . ?
C18 C17 C16 118.3(4) . . ?
C17 C18 C13 122.3(4) . . ?
O2 N3 O1 123.5(4) . . ?
O2 N3 C16 118.8(4) . . ?
O1 N3 C16 117.7(4) . . ?
C20 C19 Ru1 176.7(3) . . ?
C19 C20 C21 177.1(4) . . ?
C22 C21 C26 116.7(4) . . ?
C22 C21 C20 121.9(4) . . ?
C26 C21 C20 121.4(4) . . ?
C23 C22 C21 122.1(4) . . ?
C24 C23 C22 118.8(5) . . ?
C25 C24 C23 121.3(4) . . ?
C25 C24 N4 119.7(5) . . ?
C23 C24 N4 119.0(5) . . ?
C24 C25 C26 119.3(5) . . ?
C25 C26 C21 121.8(5) . . ?
O3 N4 O4 123.1(5) . . ?
O3 N4 C24 118.0(5) . . ?
O4 N4 C24 118.8(5) . . ?
C1M P1 C1A 102.70(18) . . ?
C1M P1 C1G 100.14(18) . . ?
C1A P1 C1G 104.18(18) . . ?
C1M P1 Ru1 119.20(13) . . ?
C1A P1 Ru1 115.66(12) . . ?
C1G P1 Ru1 112.81(13) . . ?
C1B C1A C1F 117.2(4) . . ?
C1B C1A P1 120.9(3) . . ?
C1F C1A P1 121.9(3) . . ?
C1C C1B C1A 122.4(4) . . ?
C1B C1C C1D 119.1(4) . . ?
C1E C1D C1C 120.0(4) . . ?
C1D C1E C1F 120.8(4) . . ?
C1E C1F C1A 120.5(4) . . ?
C1L C1G C1H 117.7(4) . . ?
C1L C1G P1 126.1(3) . . ?
C1H C1G P1 116.1(3) . . ?
C1I C1H C1G 119.9(4) . . ?
C1J C1I C1H 121.2(5) . . ?
C1I C1J C1K 118.6(4) . . ?
C1J C1K C1L 120.7(4) . . ?
C1G C1L C1K 121.8(4) . . ?
C1N C1M C1R 118.4(4) . . ?
C1N C1M P1 122.4(3) . . ?
C1R C1M P1 119.2(3) . . ?
C1O C1N C1M 120.6(4) . . ?
C1P C1O C1N 120.6(4) . . ?
C1O C1P C1Q 119.2(5) . . ?
C1R C1Q C1P 120.6(5) . . ?
C1Q C1R C1M 120.5(4) . . ?
C2M P2 C2G 102.41(17) . . ?
C2M P2 C2A 104.70(17) . . ?
C2G P2 C2A 99.41(17) . . ?
C2M P2 Ru1 113.54(11) . . ?
C2G P2 Ru1 119.40(13) . . ?
C2A P2 Ru1 115.27(12) . . ?
C2B C2A C2F 118.2(4) . . ?
C2B C2A P2 116.6(3) . . ?
C2F C2A P2 125.2(3) . . ?
C2A C2B C2C 121.3(4) . . ?
C2D C2C C2B 119.4(5) . . ?
C2C C2D C2E 120.1(4) . . ?
C2D C2E C2F 120.1(4) . . ?
C2E C2F C2A 120.9(4) . . ?
C2L C2G C2H 118.7(4) . . ?
C2L C2G P2 122.3(3) . . ?
C2H C2G P2 118.9(3) . . ?
C2I C2H C2G 120.3(4) . . ?
C2J C2I C2H 120.3(4) . . ?
C2K C2J C2I 119.9(4) . . ?
C2J C2K C2L 120.5(4) . . ?
C2G C2L C2K 120.3(4) . . ?
C2R C2M C2N 118.3(4) . . ?
C2R C2M P2 121.7(3) . . ?
C2N C2M P2 119.9(3) . . ?
C2O C2N C2M 121.2(4) . . ?
C2N C2O C2P 119.3(4) . . ?
C2Q C2P C2O 120.1(4) . . ?
C2P C2Q C2R 120.8(4) . . ?
C2Q C2R C2M 120.2(4) . . ?
C202 C201 C206 124.3(11) . . ?
C201 C202 C203 121.6(12) . . ?
C202 C203 C204 114.2(8) . . ?
C205 C204 C203 119.7(7) . . ?
C204 C205 C206 119.3(7) . . ?
C204 C205 C207 120.8(8) . . ?
C206 C205 C207 119.9(8) . . ?
C201 C206 C205 120.7(8) . . ?
C102 C101 C106 120.0 . . ?
C103 C102 C101 120.0 . . ?
C104 C103 C102 120.0 . . ?
C103 C104 C105 120.0 . . ?
C103 C104 C107 120.3(8) . . ?
C105 C104 C107 119.7(8) . . ?
C106 C105 C104 120.0 . . ?
C105 C106 C101 120.0 . . ?
C303 C301 C302 113.9(10) 2_475 . ?
C304 C302 C303 135.7(17) . . ?
C304 C302 C301 110.3(17) . . ?
C303 C302 C301 113.7(11) . . ?
C301 C303 C302 132.3(10) 2_475 . ?
C406 C401 C404 95(2) . . ?
C406 C401 C405 171(3) . 2_665 ?
C404 C401 C405 86.1(15) . 2_665 ?
C406 C401 C404 58.7(17) . 2_665 ?
C404 C401 C404 42.4(14) . 2_665 ?
C405 C401 C404 125.6(19) 2_665 2_665 ?
C403 C402 C405 139.3(19) . . ?
C403 C402 C404 67.7(13) . 2_665 ?
C405 C402 C404 72.6(15) . 2_665 ?
C402 C403 C406 115.2(16) . . ?
C402 C403 C404 71.4(12) . 2_665 ?
C406 C403 C404 45.3(10) . 2_665 ?
C404 C404 C406 94(3) 2_665 2_665 ?
C404 C404 C401 75(3) 2_665 . ?
C406 C404 C401 158(2) 2_665 . ?
C404 C404 C401 63(2) 2_665 2_665 ?
C406 C404 C401 36.4(11) 2_665 2_665 ?
C401 C404 C401 137.6(14) . 2_665 ?
C404 C404 C406 48(2) 2_665 . ?
C406 C404 C406 142.4(15) 2_665 . ?
C401 C404 C406 31.3(10) . . ?
C401 C404 C406 108.9(12) 2_665 . ?
C404 C404 C403 146(3) 2_665 2_665 ?
C406 C404 C403 55.1(14) 2_665 2_665 ?
C401 C404 C403 127.9(17) . 2_665 ?
C401 C404 C403 90.7(17) 2_665 2_665 ?
C406 C404 C403 159.1(18) . 2_665 ?
C404 C404 C402 153(3) 2_665 2_665 ?
C406 C404 C402 95.0(17) 2_665 2_665 ?
C401 C404 C402 87.7(15) . 2_665 ?
C401 C404 C402 131.3(19) 2_665 2_665 ?
C406 C404 C402 118.6(18) . 2_665 ?
C403 C404 C402 40.9(7) 2_665 2_665 ?
C404 C404 C405 119(3) 2_665 2_665 ?
C406 C404 C405 132.1(19) 2_665 2_665 ?
C401 C404 C405 47.1(12) . 2_665 ?
C401 C404 C405 165.3(17) 2_665 2_665 ?
C406 C404 C405 78.1(15) . 2_665 ?
C403 C404 C405 81.2(11) 2_665 2_665 ?
C402 C404 C405 40.6(8) 2_665 2_665 ?
C402 C405 C401 113.7(18) . 2_665 ?
C402 C405 C404 66.9(13) . 2_665 ?
C401 C405 C404 46.8(10) 2_665 2_665 ?
C401 C406 C404 85(2) . 2_665 ?
C401 C406 C403 159(3) . . ?
C404 C406 C403 79.6(16) 2_665 . ?
C401 C406 C404 53.4(17) . . ?
C404 C406 C404 37.6(15) 2_665 . ?
C403 C406 C404 115.7(18) . . ?

loop_
_geom_bond_atom_site_label_1
_geom_bond_atom_site_label_2
_geom_bond_distance
_geom_bond_site_symmetry_2
_geom_bond_publ_flag
Ru1 C19 1.984(4) . ?
Ru1 C11 1.991(4) . ?
Ru1 N2 2.111(3) . ?
Ru1 N1 2.114(3) . ?
Ru1 P1 2.3497(11) . ?
Ru1 P2 2.3607(11) . ?
N1 C1 1.351(5) . ?
N1 C5 1.370(4) . ?
C1 C2 1.380(5) . ?
C2 C3 1.365(6) . ?
C3 C4 1.380(5) . ?
C3 Br1 1.900(4) . ?
C4 C5 1.391(5) . ?
C5 C6 1.468(5) . ?
C6 N2 1.364(5) . ?
C6 C7 1.395(5) . ?
C7 C8 1.382(5) . ?
C8 C9 1.378(5) . ?
C8 Br2 1.885(4) . ?
C9 C10 1.378(5) . ?
C10 N2 1.343(4) . ?
C11 C12 1.216(5) . ?
C12 C13 1.434(5) . ?
C13 C14 1.395(6) . ?
C13 C18 1.400(6) . ?
C14 C15 1.384(6) . ?
C15 C16 1.373(6) . ?
C16 C17 1.371(6) . ?
C16 N3 1.464(5) . ?
C17 C18 1.369(6) . ?
N3 O2 1.236(5) . ?
N3 O1 1.237(5) . ?
C19 C20 1.220(5) . ?
C20 C21 1.419(5) . ?
C21 C22 1.382(6) . ?
C21 C26 1.403(6) . ?
C22 C23 1.376(6) . ?
C23 C24 1.372(7) . ?
C24 C25 1.364(7) . ?
C24 N4 1.462(6) . ?
C25 C26 1.366(6) . ?
N4 O3 1.221(6) . ?
N4 O4 1.222(6) . ?
P1 C1M 1.834(4) . ?
P1 C1A 1.835(4) . ?
P1 C1G 1.846(4) . ?
C1A C1B 1.395(5) . ?
C1A C1F 1.399(5) . ?
C1B C1C 1.378(5) . ?
C1C C1D 1.396(7) . ?
C1D C1E 1.360(7) . ?
C1E C1F 1.398(6) . ?
C1G C1L 1.370(5) . ?
C1G C1H 1.400(5) . ?
C1H C1I 1.393(6) . ?
C1I C1J 1.371(6) . ?
C1J C1K 1.373(6) . ?
C1K C1L 1.379(6) . ?
C1M C1N 1.387(5) . ?
C1M C1R 1.400(5) . ?
C1N C1O 1.385(6) . ?
C1O C1P 1.378(6) . ?
C1P C1Q 1.384(7) . ?
C1Q C1R 1.378(6) . ?
P2 C2M 1.835(4) . ?
P2 C2G 1.838(4) . ?
P2 C2A 1.841(4) . ?
C2A C2B 1.376(5) . ?
C2A C2F 1.390(5) . ?
C2B C2C 1.391(6) . ?
C2C C2D 1.374(7) . ?
C2D C2E 1.377(7) . ?
C2E C2F 1.378(5) . ?
C2G C2L 1.382(5) . ?
C2G C2H 1.401(5) . ?
C2H C2I 1.380(6) . ?
C2I C2J 1.375(6) . ?
C2J C2K 1.373(6) . ?
C2K C2L 1.388(5) . ?
C2M C2R 1.397(5) . ?
C2M C2N 1.400(5) . ?
C2N C2O 1.386(5) . ?
C2O C2P 1.389(6) . ?
C2P C2Q 1.374(6) . ?
C2Q C2R 1.383(6) . ?
C201 C202 1.256(14) . ?
C201 C206 1.311(11) . ?
C202 C203 1.404(18) . ?
C203 C204 1.471(15) . ?
C204 C205 1.341(8) . ?
C205 C206 1.357(8) . ?
C205 C207 1.490(9) . ?
C101 C102 1.3900 . ?
C101 C106 1.3900 . ?
C102 C103 1.3900 . ?
C103 C104 1.3900 . ?
C104 C105 1.3900 . ?
C104 C107 1.535(12) . ?
C105 C106 1.3900 . ?
C301 C303 1.313(12) 2_475 ?
C301 C302 1.448(11) . ?
C302 C304 1.119(19) . ?
C302 C303 1.439(11) . ?
C303 C301 1.313(12) 2_475 ?
C401 C406 0.83(2) . ?
C401 C404 1.28(2) . ?
C401 C405 1.29(2) 2_665 ?
C401 C404 1.39(3) 2_665 ?
C402 C403 1.166(16) . ?
C402 C405 1.193(19) . ?
C402 C404 1.687(19) 2_665 ?
C403 C406 1.37(2) . ?
C403 C404 1.65(2) 2_665 ?
C404 C404 0.97(3) 2_665 ?
C404 C406 1.19(2) 2_665 ?
C404 C401 1.39(3) 2_665 ?
C404 C406 1.59(3) . ?
C404 C403 1.65(2) 2_665 ?
C404 C402 1.687(19) 2_665 ?
C404 C405 1.75(3) 2_665 ?
C405 C401 1.29(2) 2_665 ?
C405 C404 1.75(3) 2_665 ?
C406 C404 1.19(2) 2_665 ?
